data_2231488
loop_
_publ_author_name
'Xiong, Zhi-Qiang'
'Song, Xiu-Ying'
'Nie, Xu-Liang'

_publ_section_title
;
 Dichloridotetrakis(diniconazole)nickel(II)
;
_journal_coeditor_code HB6336
_journal_issue 9
_journal_name_full 'Acta Crystallographica Section E'
_journal_page_first m1213
_journal_paper_doi 10.1107/S160053681103128X
_journal_volume 67
_journal_year 2011
_chemical_formula_iupac '[Ni Cl2 (C15 H17 Cl2 N3 O)4]'
_chemical_formula_moiety 'C60 H68 Cl10 N12 Ni O4'
_chemical_formula_sum 'C60 H68 Cl10 N12 Ni O4'
_chemical_formula_weight 1434.47
_chemical_name_common
;
Dichloridotetrakis(diniconazole)nickel(II)
;
_chemical_name_systematic
;
Dichloridotetrakis[(<i>E</i>)-(<i>RS</i>)-1-(2,4-dichlorophenyl)-4,4-
dimethyl-2-(1<i>H</i>-1,2,4-triazol-1-yl)pent-1-en-3-ol]nickel(II)
;
_space_group_IT_number 2
_symmetry_cell_setting triclinic
_symmetry_space_group_name_Hall '-P 1'
_symmetry_space_group_name_H-M 'P -1'
_atom_sites_solution_hydrogens geom
_atom_sites_solution_primary direct
_atom_sites_solution_secondary difmap
_audit_creation_method SHELXL-97
_cell_angle_alpha 90.6720(10)
_cell_angle_beta 98.5210(10)
_cell_angle_gamma 106.7430(10)
_cell_formula_units_Z 1
_cell_length_a 8.7598(6)
_cell_length_b 13.7800(9)
_cell_length_c 15.1344(10)
_cell_measurement_reflns_used 3863
_cell_measurement_temperature 296(2)
_cell_measurement_theta_max 26.11
_cell_measurement_theta_min 2.46
_cell_volume 1727.3(2)
_computing_cell_refinement 'SAINT (Bruker, 2007)'
_computing_data_collection 'APEX2 (Bruker, 2007)'
_computing_data_reduction 'SAINT (Bruker, 2007)'
_computing_molecular_graphics 'SHELXTL (Sheldrick, 2008)'
_computing_publication_material 'SHELXTL (Sheldrick, 2008)'
_computing_structure_refinement 'SHELXL97 (Sheldrick, 2008)'
_computing_structure_solution 'SHELXS97 (Sheldrick, 2008)'
_diffrn_ambient_temperature 296(2)
_diffrn_measured_fraction_theta_full 0.993
_diffrn_measured_fraction_theta_max 0.993
_diffrn_measurement_device_type 'Bruker APEXII CCD'
_diffrn_measurement_method '\f and \w'
_diffrn_radiation_monochromator graphite
_diffrn_radiation_source 'fine-focus sealed tube'
_diffrn_radiation_type MoK\a
_diffrn_radiation_wavelength 0.71073
_diffrn_reflns_av_R_equivalents 0.0252
_diffrn_reflns_av_sigmaI/netI 0.0417
_diffrn_reflns_limit_h_max 10
_diffrn_reflns_limit_h_min -10
_diffrn_reflns_limit_k_max 16
_diffrn_reflns_limit_k_min -16
_diffrn_reflns_limit_l_max 18
_diffrn_reflns_limit_l_min -18
_diffrn_reflns_number 13440
_diffrn_reflns_theta_full 25.50
_diffrn_reflns_theta_max 25.50
_diffrn_reflns_theta_min 2.46
_exptl_absorpt_coefficient_mu 0.721
_exptl_absorpt_correction_T_max 0.863
_exptl_absorpt_correction_T_min 0.840
_exptl_absorpt_correction_type multi-scan
_exptl_absorpt_process_details '(SADABS; Sheldrick, 2007)'
_exptl_crystal_colour green
_exptl_crystal_density_diffrn 1.379
_exptl_crystal_density_method 'not measured'
_exptl_crystal_description block
_exptl_crystal_F_000 742
_exptl_crystal_size_max 0.25
_exptl_crystal_size_mid 0.22
_exptl_crystal_size_min 0.21
_refine_diff_density_max 0.349
_refine_diff_density_min -0.419
_refine_ls_extinction_method none
_refine_ls_goodness_of_fit_ref 1.021
_refine_ls_hydrogen_treatment constr
_refine_ls_matrix_type full
_refine_ls_number_parameters 402
_refine_ls_number_reflns 6383
_refine_ls_number_restraints 0
_refine_ls_restrained_S_all 1.021
_refine_ls_R_factor_all 0.0617
_refine_ls_R_factor_gt 0.0405
_refine_ls_shift/su_max 0.001
_refine_ls_shift/su_mean 0.000
_refine_ls_structure_factor_coef Fsqd
_refine_ls_weighting_details 'calc w=1/[\s^2^(Fo^2^)+(0.0497P)^2^+0.4285P] where P=(Fo^2^+2Fc^2^)/3'
_refine_ls_weighting_scheme calc
_refine_ls_wR_factor_gt 0.0932
_refine_ls_wR_factor_ref 0.1038
_reflns_number_gt 4766
_reflns_number_total 6383
_reflns_threshold_expression I>2sigma(I)
_cod_data_source_file hb6336.cif
_cod_data_source_block I
_cod_database_code 2231488
_cod_database_fobs_code 2231488

loop_
_symmetry_equiv_pos_as_xyz
'x, y, z'
'-x, -y, -z'

loop_
_atom_site_type_symbol
_atom_site_label
_atom_site_fract_x
_atom_site_fract_y
_atom_site_fract_z
_atom_site_U_iso_or_equiv
_atom_site_adp_type
_atom_site_calc_flag
_atom_site_refinement_flags
_atom_site_occupancy
_atom_site_symmetry_multiplicity
Ni Ni1 0.5000 0.0000 0.5000 0.02802(13) Uani d S 1 2
Cl Cl1 0.73567(8) -0.02454(5) 0.60068(4) 0.04154(18) Uani d . 1 1
Cl Cl5 0.58239(9) -0.34451(7) 0.02533(5) 0.0630(2) Uani d . 1 1
Cl Cl2 1.11706(10) 0.52902(6) 0.24982(6) 0.0638(2) Uani d . 1 1
Cl Cl3 1.66829(9) 0.47117(7) 0.18141(6) 0.0634(2) Uani d . 1 1
Cl Cl4 1.16064(13) -0.36651(8) -0.03016(7) 0.0854(3) Uani d . 1 1
N N4 0.6518(2) 0.13360(16) 0.45770(14) 0.0341(5) Uani d . 1 1
N N3 0.6487(2) -0.12645(16) 0.28494(13) 0.0332(5) Uani d . 1 1
N N1 0.5419(2) -0.08273(16) 0.39414(13) 0.0347(5) Uani d . 1 1
N N6 0.8613(2) 0.23450(15) 0.41014(13) 0.0316(5) Uani d . 1 1
C C2 0.6135(3) 0.2041(2) 0.4058(2) 0.0512(8) Uani d . 1 1
H H2 0.5084 0.2081 0.3926 0.061 Uiso calc R 1 1
C C12 0.4329(3) -0.1519(2) 0.33470(19) 0.0498(8) Uani d . 1 1
H H12 0.3248 -0.1765 0.3412 0.060 Uiso calc R 1 1
C C11 0.6754(3) -0.0703(2) 0.36072(16) 0.0351(6) Uani d . 1 1
H H11 0.7757 -0.0278 0.3866 0.042 Uiso calc R 1 1
C C20 0.7892(3) -0.3141(2) 0.06064(17) 0.0404(7) Uani d . 1 1
C C16 1.0225(3) -0.2331(2) 0.16512(18) 0.0419(7) Uani d . 1 1
H H16 1.0712 -0.1945 0.2181 0.050 Uiso calc R 1 1
N N2 0.4896(3) -0.1819(2) 0.26754(15) 0.0504(6) Uani d . 1 1
C C13 0.7614(3) -0.1355(2) 0.22698(15) 0.0317(6) Uani d . 1 1
C C14 0.7522(3) -0.2281(2) 0.19829(16) 0.0374(6) Uani d . 1 1
H H14 0.6722 -0.2810 0.2164 0.045 Uiso calc R 1 1
C C15 0.8564(3) -0.25637(19) 0.14017(16) 0.0352(6) Uani d . 1 1
C C19 0.8817(4) -0.3476(2) 0.00823(19) 0.0485(7) Uani d . 1 1
H H19 0.8341 -0.3863 -0.0448 0.058 Uiso calc R 1 1
C C17 1.1169(4) -0.2659(2) 0.1134(2) 0.0478(7) Uani d . 1 1
H H17 1.2281 -0.2494 0.1311 0.057 Uiso calc R 1 1
C C18 1.0450(4) -0.3230(2) 0.0357(2) 0.0493(8) Uani d . 1 1
C C1 0.8086(3) 0.15564(19) 0.45978(16) 0.0336(6) Uani d . 1 1
H H1 0.8741 0.1211 0.4914 0.040 Uiso calc R 1 1
C C27 1.0189(3) 0.27541(18) 0.38578(16) 0.0298(5) Uani d . 1 1
C C8 1.4775(3) 0.4233(2) 0.21011(17) 0.0405(7) Uani d . 1 1
C C9 1.3818(3) 0.4858(2) 0.21392(17) 0.0421(7) Uani d . 1 1
H H9 1.4153 0.5525 0.1973 0.051 Uiso calc R 1 1
C C5 1.1815(3) 0.3492(2) 0.26917(16) 0.0342(6) Uani d . 1 1
C C7 1.4256(3) 0.3228(2) 0.23023(18) 0.0463(7) Uani d . 1 1
H H7 1.4885 0.2798 0.2243 0.056 Uiso calc R 1 1
C C4 1.0282(3) 0.31053(19) 0.30519(17) 0.0355(6) Uani d . 1 1
H H4 0.9329 0.3110 0.2690 0.043 Uiso calc R 1 1
C C6 1.2785(3) 0.2874(2) 0.25922(18) 0.0426(7) Uani d . 1 1
H H6 1.2432 0.2197 0.2726 0.051 Uiso calc R 1 1
N N5 0.7347(3) 0.26722(19) 0.37477(18) 0.0533(7) Uani d . 1 1
C C10 1.2342(3) 0.4480(2) 0.24291(17) 0.0380(6) Uani d . 1 1
C C28 1.1612(3) 0.2793(2) 0.45744(17) 0.0352(6) Uani d . 1 1
H H28 1.2570 0.2937 0.4280 0.042 Uiso calc R 1 1
C C25 0.8684(3) -0.0378(2) 0.19969(16) 0.0358(6) Uani d . 1 1
H H25 0.9532 -0.0544 0.1725 0.043 Uiso calc R 1 1
C C29 1.1960(3) 0.3618(2) 0.53325(18) 0.0428(7) Uani d . 1 1
C C26 0.7828(4) 0.0188(2) 0.13069(19) 0.0500(8) Uani d . 1 1
O O2 1.1449(2) 0.18368(14) 0.49624(13) 0.0449(5) Uani d . 1 1
H H2A 1.1757 0.1469 0.4644 0.067 Uiso calc R 1 1
O O1 0.9460(2) 0.03079(14) 0.27532(12) 0.0452(5) Uani d . 1 1
H H1A 1.0243 0.0149 0.3002 0.068 Uiso calc R 1 1
C C30 0.6677(4) 0.0650(3) 0.1709(3) 0.0728(11) Uani d . 1 1
H H30A 0.6340 0.1104 0.1300 0.109 Uiso calc R 1 1
H H30B 0.7220 0.1019 0.2264 0.109 Uiso calc R 1 1
H H30C 0.5750 0.0119 0.1816 0.109 Uiso calc R 1 1
C C31 0.9151(5) 0.1044(3) 0.0990(3) 0.0811(12) Uani d . 1 1
H H31A 0.8668 0.1393 0.0535 0.122 Uiso calc R 1 1
H H31B 0.9895 0.0762 0.0749 0.122 Uiso calc R 1 1
H H31C 0.9716 0.1513 0.1486 0.122 Uiso calc R 1 1
C C32 1.0688(4) 0.3386(3) 0.5958(2) 0.0628(9) Uani d . 1 1
H H32A 1.0568 0.2719 0.6171 0.094 Uiso calc R 1 1
H H32B 0.9674 0.3418 0.5637 0.094 Uiso calc R 1 1
H H32C 1.1027 0.3877 0.6457 0.094 Uiso calc R 1 1
C C33 1.3603(4) 0.3659(3) 0.5870(2) 0.0716(10) Uani d . 1 1
H H33A 1.3912 0.4200 0.6325 0.107 Uiso calc R 1 1
H H33B 1.4397 0.3775 0.5478 0.107 Uiso calc R 1 1
H H33C 1.3532 0.3026 0.6145 0.107 Uiso calc R 1 1
C C34 1.2064(5) 0.4639(2) 0.4925(2) 0.0731(11) Uani d . 1 1
H H34A 1.2360 0.5165 0.5394 0.110 Uiso calc R 1 1
H H34B 1.1034 0.4617 0.4589 0.110 Uiso calc R 1 1
H H34C 1.2863 0.4777 0.4536 0.110 Uiso calc R 1 1
C C35 0.6923(5) -0.0543(3) 0.0510(2) 0.0822(12) Uani d . 1 1
H H35A 0.6015 -0.1035 0.0687 0.123 Uiso calc R 1 1
H H35B 0.7633 -0.0882 0.0307 0.123 Uiso calc R 1 1
H H35C 0.6552 -0.0171 0.0035 0.123 Uiso calc R 1 1

loop_
_atom_site_aniso_label
_atom_site_aniso_U_11
_atom_site_aniso_U_22
_atom_site_aniso_U_33
_atom_site_aniso_U_12
_atom_site_aniso_U_13
_atom_site_aniso_U_23
Ni1 0.0224(2) 0.0333(3) 0.0295(2) 0.00732(19) 0.00932(17) 0.00260(19)
Cl1 0.0324(3) 0.0500(4) 0.0446(4) 0.0167(3) 0.0042(3) 0.0057(3)
Cl5 0.0451(4) 0.0772(6) 0.0583(5) 0.0079(4) 0.0038(4) -0.0208(4)
Cl2 0.0602(5) 0.0569(5) 0.0886(6) 0.0290(4) 0.0312(4) 0.0276(4)
Cl3 0.0354(4) 0.0843(6) 0.0651(5) 0.0013(4) 0.0242(4) -0.0009(4)
Cl4 0.0851(7) 0.0949(8) 0.0974(7) 0.0448(6) 0.0457(6) -0.0131(6)
N4 0.0270(11) 0.0379(13) 0.0384(12) 0.0075(10) 0.0125(9) 0.0064(10)
N3 0.0280(11) 0.0401(13) 0.0317(11) 0.0084(10) 0.0082(9) -0.0035(9)
N1 0.0302(12) 0.0422(14) 0.0333(11) 0.0115(10) 0.0088(9) 0.0007(10)
N6 0.0273(11) 0.0302(12) 0.0371(11) 0.0058(9) 0.0098(9) 0.0066(9)
C2 0.0283(15) 0.055(2) 0.075(2) 0.0145(14) 0.0176(14) 0.0283(16)
C12 0.0275(15) 0.066(2) 0.0526(18) 0.0065(14) 0.0116(13) -0.0127(15)
C11 0.0291(14) 0.0413(16) 0.0339(14) 0.0077(12) 0.0069(11) -0.0045(11)
C20 0.0421(16) 0.0396(17) 0.0404(15) 0.0102(13) 0.0129(12) -0.0014(12)
C16 0.0440(16) 0.0460(17) 0.0378(15) 0.0177(14) 0.0044(12) -0.0013(12)
N2 0.0315(13) 0.0666(18) 0.0470(14) 0.0047(12) 0.0079(11) -0.0173(12)
C13 0.0296(13) 0.0413(16) 0.0248(12) 0.0118(12) 0.0038(10) -0.0022(11)
C14 0.0404(15) 0.0387(16) 0.0324(14) 0.0074(12) 0.0123(11) -0.0006(12)
C15 0.0451(16) 0.0315(15) 0.0326(13) 0.0129(12) 0.0142(12) 0.0010(11)
C19 0.061(2) 0.0440(18) 0.0421(16) 0.0139(15) 0.0161(14) -0.0082(13)
C17 0.0461(17) 0.0509(19) 0.0548(18) 0.0239(15) 0.0148(14) 0.0080(15)
C18 0.059(2) 0.0460(19) 0.0553(19) 0.0262(16) 0.0273(16) 0.0052(15)
C1 0.0273(13) 0.0353(15) 0.0366(14) 0.0048(11) 0.0084(11) 0.0070(11)
C27 0.0269(13) 0.0253(14) 0.0364(13) 0.0043(10) 0.0099(10) 0.0022(10)
C8 0.0294(14) 0.0551(19) 0.0337(14) 0.0043(13) 0.0105(11) 0.0009(13)
C9 0.0400(16) 0.0408(17) 0.0393(15) -0.0006(13) 0.0113(12) 0.0054(12)
C5 0.0304(14) 0.0399(16) 0.0308(13) 0.0060(12) 0.0089(11) 0.0051(11)
C7 0.0430(17) 0.058(2) 0.0441(16) 0.0196(15) 0.0153(13) 0.0031(14)
C4 0.0272(13) 0.0376(16) 0.0386(14) 0.0034(11) 0.0076(11) 0.0067(12)
C6 0.0459(17) 0.0371(16) 0.0450(16) 0.0088(13) 0.0146(13) 0.0082(12)
N5 0.0329(13) 0.0535(16) 0.0797(18) 0.0164(12) 0.0186(12) 0.0329(14)
C10 0.0364(15) 0.0428(17) 0.0353(14) 0.0111(12) 0.0085(11) 0.0072(12)
C28 0.0295(13) 0.0389(16) 0.0396(14) 0.0098(12) 0.0128(11) 0.0078(12)
C25 0.0342(14) 0.0384(16) 0.0368(14) 0.0118(12) 0.0097(11) -0.0013(11)
C29 0.0407(16) 0.0423(17) 0.0405(15) 0.0065(13) 0.0030(12) -0.0013(13)
C26 0.062(2) 0.0432(18) 0.0439(16) 0.0164(15) 0.0028(14) 0.0049(13)
O2 0.0480(12) 0.0463(12) 0.0510(12) 0.0247(10) 0.0186(9) 0.0152(9)
O1 0.0369(11) 0.0462(12) 0.0479(11) 0.0091(9) -0.0006(9) -0.0080(9)
C30 0.077(3) 0.068(3) 0.082(3) 0.041(2) 0.002(2) 0.014(2)
C31 0.102(3) 0.064(2) 0.078(3) 0.017(2) 0.026(2) 0.028(2)
C32 0.065(2) 0.074(2) 0.0489(18) 0.0181(18) 0.0136(16) -0.0163(16)
C33 0.049(2) 0.095(3) 0.056(2) 0.0064(19) -0.0071(16) -0.0044(19)
C34 0.095(3) 0.040(2) 0.072(2) 0.0069(18) 0.002(2) -0.0093(17)
C35 0.116(3) 0.071(3) 0.050(2) 0.029(2) -0.020(2) 0.0037(18)

loop_
_atom_type_symbol
_atom_type_description
_atom_type_scat_dispersion_real
_atom_type_scat_dispersion_imag
_atom_type_scat_source
C C 0.0033 0.0016 'International Tables Vol C Tables 4.2.6.8 and 6.1.1.4'
H H 0.0000 0.0000 'International Tables Vol C Tables 4.2.6.8 and 6.1.1.4'
N N 0.0061 0.0033 'International Tables Vol C Tables 4.2.6.8 and 6.1.1.4'
O O 0.0106 0.0060 'International Tables Vol C Tables 4.2.6.8 and 6.1.1.4'
Ni Ni 0.3393 1.1124 'International Tables Vol C Tables 4.2.6.8 and 6.1.1.4'
Cl Cl 0.1484 0.1585 'International Tables Vol C Tables 4.2.6.8 and 6.1.1.4'

loop_
_geom_angle_atom_site_label_1
_geom_angle_atom_site_label_2
_geom_angle_atom_site_label_3
_geom_angle_site_symmetry_1
_geom_angle_site_symmetry_3
_geom_angle
N1 Ni1 N1 2_656 . 180.0
N1 Ni1 N4 2_656 . 90.43(8)
N1 Ni1 N4 . . 89.57(8)
N1 Ni1 N4 2_656 2_656 89.57(8)
N1 Ni1 N4 . 2_656 90.43(8)
N4 Ni1 N4 . 2_656 180.00(9)
N1 Ni1 Cl1 2_656 2_656 91.80(6)
N1 Ni1 Cl1 . 2_656 88.20(6)
N4 Ni1 Cl1 . 2_656 90.45(6)
N4 Ni1 Cl1 2_656 2_656 89.55(6)
N1 Ni1 Cl1 2_656 . 88.20(6)
N1 Ni1 Cl1 . . 91.80(6)
N4 Ni1 Cl1 . . 89.55(6)
N4 Ni1 Cl1 2_656 . 90.45(6)
Cl1 Ni1 Cl1 2_656 . 180.0000(10)
C1 N4 C2 . . 102.5(2)
C1 N4 Ni1 . . 126.49(17)
C2 N4 Ni1 . . 129.53(17)
C11 N3 N2 . . 109.2(2)
C11 N3 C13 . . 129.2(2)
N2 N3 C13 . . 121.6(2)
C11 N1 C12 . . 102.3(2)
C11 N1 Ni1 . . 128.67(17)
C12 N1 Ni1 . . 128.40(17)
C1 N6 N5 . . 109.0(2)
C1 N6 C27 . . 128.9(2)
N5 N6 C27 . . 121.71(19)
N5 C2 N4 . . 115.4(2)
N5 C2 H2 . . 122.3
N4 C2 H2 . . 122.3
N2 C12 N1 . . 115.6(2)
N2 C12 H12 . . 122.2
N1 C12 H12 . . 122.2
N1 C11 N3 . . 111.1(2)
N1 C11 H11 . . 124.5
N3 C11 H11 . . 124.5
C19 C20 C15 . . 122.1(3)
C19 C20 Cl5 . . 118.7(2)
C15 C20 Cl5 . . 119.2(2)
C17 C16 C15 . . 121.6(3)
C17 C16 H16 . . 119.2
C15 C16 H16 . . 119.2
C12 N2 N3 . . 101.9(2)
C14 C13 N3 . . 116.9(2)
C14 C13 C25 . . 126.6(2)
N3 C13 C25 . . 116.4(2)
C13 C14 C15 . . 126.6(2)
C13 C14 H14 . . 116.7
C15 C14 H14 . . 116.7
C20 C15 C16 . . 117.1(2)
C20 C15 C14 . . 120.6(2)
C16 C15 C14 . . 122.1(2)
C18 C19 C20 . . 118.7(3)
C18 C19 H19 . . 120.6
C20 C19 H19 . . 120.6
C18 C17 C16 . . 119.1(3)
C18 C17 H17 . . 120.4
C16 C17 H17 . . 120.4
C17 C18 C19 . . 121.4(3)
C17 C18 Cl4 . . 120.1(2)
C19 C18 Cl4 . . 118.5(2)
N4 C1 N6 . . 110.7(2)
N4 C1 H1 . . 124.6
N6 C1 H1 . . 124.6
C4 C27 N6 . . 118.0(2)
C4 C27 C28 . . 125.5(2)
N6 C27 C28 . . 116.37(19)
C9 C8 C7 . . 121.1(3)
C9 C8 Cl3 . . 119.7(2)
C7 C8 Cl3 . . 119.2(2)
C8 C9 C10 . . 118.9(3)
C8 C9 H9 . . 120.6
C10 C9 H9 . . 120.6
C6 C5 C10 . . 116.8(2)
C6 C5 C4 . . 121.2(2)
C10 C5 C4 . . 122.0(2)
C6 C7 C8 . . 118.7(3)
C6 C7 H7 . . 120.7
C8 C7 H7 . . 120.7
C27 C4 C5 . . 123.9(2)
C27 C4 H4 . . 118.1
C5 C4 H4 . . 118.1
C7 C6 C5 . . 122.4(3)
C7 C6 H6 . . 118.8
C5 C6 H6 . . 118.8
C2 N5 N6 . . 102.3(2)
C9 C10 C5 . . 122.0(3)
C9 C10 Cl2 . . 118.2(2)
C5 C10 Cl2 . . 119.8(2)
O2 C28 C27 . . 111.6(2)
O2 C28 C29 . . 108.5(2)
C27 C28 C29 . . 115.3(2)
O2 C28 H28 . . 107.0
C27 C28 H28 . . 107.0
C29 C28 H28 . . 107.0
O1 C25 C13 . . 111.5(2)
O1 C25 C26 . . 108.0(2)
C13 C25 C26 . . 114.9(2)
O1 C25 H25 . . 107.4
C13 C25 H25 . . 107.4
C26 C25 H25 . . 107.4
C34 C29 C33 . . 109.3(3)
C34 C29 C32 . . 110.2(3)
C33 C29 C32 . . 109.0(2)
C34 C29 C28 . . 109.1(2)
C33 C29 C28 . . 106.4(2)
C32 C29 C28 . . 112.7(2)
C35 C26 C30 . . 110.5(3)
C35 C26 C31 . . 109.0(3)
C30 C26 C31 . . 108.9(3)
C35 C26 C25 . . 109.1(2)
C30 C26 C25 . . 112.3(2)
C31 C26 C25 . . 107.0(3)
C28 O2 H2A . . 109.5
C25 O1 H1A . . 109.5
C26 C30 H30A . . 109.5
C26 C30 H30B . . 109.5
H30A C30 H30B . . 109.5
C26 C30 H30C . . 109.5
H30A C30 H30C . . 109.5
H30B C30 H30C . . 109.5
C26 C31 H31A . . 109.5
C26 C31 H31B . . 109.5
H31A C31 H31B . . 109.5
C26 C31 H31C . . 109.5
H31A C31 H31C . . 109.5
H31B C31 H31C . . 109.5
C29 C32 H32A . . 109.5
C29 C32 H32B . . 109.5
H32A C32 H32B . . 109.5
C29 C32 H32C . . 109.5
H32A C32 H32C . . 109.5
H32B C32 H32C . . 109.5
C29 C33 H33A . . 109.5
C29 C33 H33B . . 109.5
H33A C33 H33B . . 109.5
C29 C33 H33C . . 109.5
H33A C33 H33C . . 109.5
H33B C33 H33C . . 109.5
C29 C34 H34A . . 109.5
C29 C34 H34B . . 109.5
H34A C34 H34B . . 109.5
C29 C34 H34C . . 109.5
H34A C34 H34C . . 109.5
H34B C34 H34C . . 109.5
C26 C35 H35A . . 109.5
C26 C35 H35B . . 109.5
H35A C35 H35B . . 109.5
C26 C35 H35C . . 109.5
H35A C35 H35C . . 109.5
H35B C35 H35C . . 109.5

loop_
_geom_bond_atom_site_label_1
_geom_bond_atom_site_label_2
_geom_bond_site_symmetry_2
_geom_bond_distance
_geom_bond_publ_flag
Ni1 N1 2_656 2.091(2) ?
Ni1 N1 . 2.091(2) y
Ni1 N4 . 2.106(2) y
Ni1 N4 2_656 2.106(2) ?
Ni1 Cl1 2_656 2.4860(6) ?
Ni1 Cl1 . 2.4860(6) y
Cl5 C20 . 1.736(3) ?
Cl2 C10 . 1.732(3) ?
Cl3 C8 . 1.733(3) ?
Cl4 C18 . 1.737(3) ?
N4 C1 . 1.314(3) ?
N4 C2 . 1.343(3) ?
N3 C11 . 1.328(3) ?
N3 N2 . 1.367(3) ?
N3 C13 . 1.444(3) ?
N1 C11 . 1.310(3) ?
N1 C12 . 1.353(3) ?
N6 C1 . 1.338(3) ?
N6 N5 . 1.355(3) ?
N6 C27 . 1.438(3) ?
C2 N5 . 1.315(3) ?
C2 H2 . 0.9300 ?
C12 N2 . 1.307(3) ?
C12 H12 . 0.9300 ?
C11 H11 . 0.9300 ?
C20 C19 . 1.377(4) ?
C20 C15 . 1.387(4) ?
C16 C17 . 1.378(4) ?
C16 C15 . 1.389(4) ?
C16 H16 . 0.9300 ?
C13 C14 . 1.319(4) ?
C13 C25 . 1.504(4) ?
C14 C15 . 1.481(3) ?
C14 H14 . 0.9300 ?
C19 C18 . 1.370(4) ?
C19 H19 . 0.9300 ?
C17 C18 . 1.368(4) ?
C17 H17 . 0.9300 ?
C1 H1 . 0.9300 ?
C27 C4 . 1.323(3) ?
C27 C28 . 1.514(3) ?
C8 C9 . 1.371(4) ?
C8 C7 . 1.380(4) ?
C9 C10 . 1.386(4) ?
C9 H9 . 0.9300 ?
C5 C6 . 1.386(4) ?
C5 C10 . 1.389(4) ?
C5 C4 . 1.481(3) ?
C7 C6 . 1.378(4) ?
C7 H7 . 0.9300 ?
C4 H4 . 0.9300 ?
C6 H6 . 0.9300 ?
C28 O2 . 1.426(3) ?
C28 C29 . 1.539(4) ?
C28 H28 . 0.9800 ?
C25 O1 . 1.428(3) ?
C25 C26 . 1.545(4) ?
C25 H25 . 0.9800 ?
C29 C34 . 1.527(4) ?
C29 C33 . 1.531(4) ?
C29 C32 . 1.534(4) ?
C26 C35 . 1.525(4) ?
C26 C30 . 1.528(5) ?
C26 C31 . 1.535(4) ?
O2 H2A . 0.8200 ?
O1 H1A . 0.8200 ?
C30 H30A . 0.9600 ?
C30 H30B . 0.9600 ?
C30 H30C . 0.9600 ?
C31 H31A . 0.9600 ?
C31 H31B . 0.9600 ?
C31 H31C . 0.9600 ?
C32 H32A . 0.9600 ?
C32 H32B . 0.9600 ?
C32 H32C . 0.9600 ?
C33 H33A . 0.9600 ?
C33 H33B . 0.9600 ?
C33 H33C . 0.9600 ?
C34 H34A . 0.9600 ?
C34 H34B . 0.9600 ?
C34 H34C . 0.9600 ?
C35 H35A . 0.9600 ?
C35 H35B . 0.9600 ?
C35 H35C . 0.9600 ?

loop_
_geom_hbond_atom_site_label_D
_geom_hbond_atom_site_label_H
_geom_hbond_atom_site_label_A
_geom_hbond_site_symmetry_A
_geom_hbond_distance_DH
_geom_hbond_distance_HA
_geom_hbond_distance_DA
_geom_hbond_angle_DHA
O1 H1A Cl1 2_756 0.82 2.36 3.1460(19) 160
O2 H2A Cl1 2_756 0.82 2.32 3.123(2) 169

loop_
_geom_torsion_atom_site_label_1
_geom_torsion_atom_site_label_2
_geom_torsion_atom_site_label_3
_geom_torsion_atom_site_label_4
_geom_torsion_site_symmetry_1
_geom_torsion
N1 Ni1 N4 C1 2_656 112.5(2)
N1 Ni1 N4 C1 . -67.5(2)
N4 Ni1 N4 C1 2_656 -2E1(6)
Cl1 Ni1 N4 C1 2_656 -155.7(2)
Cl1 Ni1 N4 C1 . 24.3(2)
N1 Ni1 N4 C2 2_656 -84.0(3)
N1 Ni1 N4 C2 . 96.0(3)
N4 Ni1 N4 C2 2_656 15E1(7)
Cl1 Ni1 N4 C2 2_656 7.8(2)
Cl1 Ni1 N4 C2 . -172.2(2)
N1 Ni1 N1 C11 2_656 -9E1(10)
N4 Ni1 N1 C11 . 37.1(2)
N4 Ni1 N1 C11 2_656 -142.9(2)
Cl1 Ni1 N1 C11 2_656 127.5(2)
Cl1 Ni1 N1 C11 . -52.5(2)
N1 Ni1 N1 C12 2_656 10E1(10)
N4 Ni1 N1 C12 . -131.9(2)
N4 Ni1 N1 C12 2_656 48.1(2)
Cl1 Ni1 N1 C12 2_656 -41.4(2)
Cl1 Ni1 N1 C12 . 138.6(2)
C1 N4 C2 N5 . 0.8(4)
Ni1 N4 C2 N5 . -165.7(2)
C11 N1 C12 N2 . -0.5(3)
Ni1 N1 C12 N2 . 170.7(2)
C12 N1 C11 N3 . 1.3(3)
Ni1 N1 C11 N3 . -169.85(16)
N2 N3 C11 N1 . -1.7(3)
C13 N3 C11 N1 . -179.9(2)
N1 C12 N2 N3 . -0.5(3)
C11 N3 N2 C12 . 1.3(3)
C13 N3 N2 C12 . 179.6(2)
C11 N3 C13 C14 . 134.6(3)
N2 N3 C13 C14 . -43.4(3)
C11 N3 C13 C25 . -50.1(3)
N2 N3 C13 C25 . 131.9(2)
N3 C13 C14 C15 . -178.7(2)
C25 C13 C14 C15 . 6.6(4)
C19 C20 C15 C16 . 0.2(4)
Cl5 C20 C15 C16 . -179.4(2)
C19 C20 C15 C14 . -175.3(3)
Cl5 C20 C15 C14 . 5.1(4)
C17 C16 C15 C20 . -0.1(4)
C17 C16 C15 C14 . 175.4(2)
C13 C14 C15 C20 . -124.7(3)
C13 C14 C15 C16 . 60.0(4)
C15 C20 C19 C18 . -0.1(4)
Cl5 C20 C19 C18 . 179.5(2)
C15 C16 C17 C18 . -0.3(4)
C16 C17 C18 C19 . 0.4(4)
C16 C17 C18 Cl4 . -179.3(2)
C20 C19 C18 C17 . -0.3(5)
C20 C19 C18 Cl4 . 179.4(2)
C2 N4 C1 N6 . -1.0(3)
Ni1 N4 C1 N6 . 166.02(16)
N5 N6 C1 N4 . 1.0(3)
C27 N6 C1 N4 . -172.0(2)
C1 N6 C27 C4 . 143.7(3)
N5 N6 C27 C4 . -28.5(4)
C1 N6 C27 C28 . -39.4(3)
N5 N6 C27 C28 . 148.4(2)
C7 C8 C9 C10 . 3.3(4)
Cl3 C8 C9 C10 . -175.63(19)
C9 C8 C7 C6 . -3.6(4)
Cl3 C8 C7 C6 . 175.4(2)
N6 C27 C4 C5 . -176.3(2)
C28 C27 C4 C5 . 7.1(4)
C6 C5 C4 C27 . 60.4(4)
C10 C5 C4 C27 . -120.3(3)
C8 C7 C6 C5 . -0.2(4)
C10 C5 C6 C7 . 4.1(4)
C4 C5 C6 C7 . -176.6(2)
N4 C2 N5 N6 . -0.2(4)
C1 N6 N5 C2 . -0.4(3)
C27 N6 N5 C2 . 173.1(2)
C8 C9 C10 C5 . 0.8(4)
C8 C9 C10 Cl2 . 178.5(2)
C6 C5 C10 C9 . -4.4(4)
C4 C5 C10 C9 . 176.3(2)
C6 C5 C10 Cl2 . 178.0(2)
C4 C5 C10 Cl2 . -1.3(3)
C4 C27 C28 O2 . -132.6(3)
N6 C27 C28 O2 . 50.7(3)
C4 C27 C28 C29 . 103.0(3)
N6 C27 C28 C29 . -73.7(3)
C14 C13 C25 O1 . -135.0(3)
N3 C13 C25 O1 . 50.2(3)
C14 C13 C25 C26 . 101.7(3)
N3 C13 C25 C26 . -73.1(3)
O2 C28 C29 C34 . -177.5(2)
C27 C28 C29 C34 . -51.5(3)
O2 C28 C29 C33 . 64.7(3)
C27 C28 C29 C33 . -169.3(2)
O2 C28 C29 C32 . -54.8(3)
C27 C28 C29 C32 . 71.2(3)
O1 C25 C26 C35 . -177.4(3)
C13 C25 C26 C35 . -52.2(3)
O1 C25 C26 C30 . -54.5(3)
C13 C25 C26 C30 . 70.7(3)
O1 C25 C26 C31 . 64.9(3)
C13 C25 C26 C31 . -169.9(3)
